data_4311354
loop_
_publ_author_name
'Cristina Tejel'
'Miguel A. Ciriano'
'Gustavo R\'ios-Moreno'
'Isabel T. Dobrinovitch'
'Fernando J. Lahoz'
'Luis A. Oro'
'Miguel Parra-Hake'

_publ_contact_author_address
;
  Dr. Fernando J. Lahoz
  Departamento de Qu\'imica Inorg\'anica - I.C.M.A.
  Facultad de Ciencias
  Universidad de Zaragoza - C.S.I.C.
  50009 Zaragoza, Spain
;
_publ_contact_author_email lahoz@posta.unizar.es
_publ_contact_author_fax '+34 976 761187'
_publ_contact_author_name 'Dr. Fernando J. Lahoz'
_publ_contact_author_phone '+34 976 761147'
_publ_section_title
;
 Crescent-Shaped Rhodium(I) Complexes with
 Bis(o-carboxymethylphenyl)triazenide
;
_journal_name_full 'Inorganic Chemistry'
_journal_page_first 4719
_journal_page_last 4726
_journal_paper_doi 10.1021/ic049691g
_journal_volume 43
_journal_year 2004
_chemical_formula_moiety 'C36 H28 Cl N6 O12 Rh3'
_chemical_formula_sum 'C36 H28 Cl N6 O12 Rh3'
_chemical_formula_weight 1080.82
_chemical_name_systematic
; 
 ? 
;
_space_group_IT_number 2
_symmetry_cell_setting triclinic
_symmetry_space_group_name_Hall '-P 1'
_symmetry_space_group_name_H-M 'P -1'
_atom_sites_solution_hydrogens difmap
_atom_sites_solution_primary direct
_atom_sites_solution_secondary difmap
_audit_creation_method SHELXL-97
_cell_angle_alpha 84.2820(10)
_cell_angle_beta 83.1200(10)
_cell_angle_gamma 68.8380(10)
_cell_formula_units_Z 2
_cell_length_a 9.0715(7)
_cell_length_b 11.2733(9)
_cell_length_c 20.0489(16)
_cell_measurement_reflns_used 4531
_cell_measurement_temperature 100(2)
_cell_measurement_theta_max 27.88
_cell_measurement_theta_min 2.25
_cell_volume 1894.8(3)
_computing_cell_refinement 'SAINT+ v. 6.01 (Bruker AXS, 2000)'
_computing_data_collection 'SMART v. 5.611 (Bruker AXS, 2000)'
_computing_data_reduction 'SAINT+ v. 6.01 (Bruker AXS, 2000)'
_computing_molecular_graphics 'XP program, SHELXTL v6.12, Bruker2000'
_computing_publication_material 'XCIF program, SHELXTLv6.12, BrukerAXS'
_computing_structure_refinement 'SHELXL-97 (Sheldrick, 1997)'
_computing_structure_solution 'SHELXS-97 (Sheldrick, 1990)'
_diffrn_ambient_temperature 100(2)
_diffrn_detector_area_resol_mean 8.26
_diffrn_measured_fraction_theta_full 0.994
_diffrn_measured_fraction_theta_max 0.916
_diffrn_measurement_device_type 'Bruker SMART APEX CCD system'
_diffrn_measurement_method '\w rotations with narrow frames'
_diffrn_radiation_monochromator graphite
_diffrn_radiation_source 'normal-focus sealed tube'
_diffrn_radiation_type MoK\a
_diffrn_radiation_wavelength 0.71073
_diffrn_reflns_av_R_equivalents 0.0459
_diffrn_reflns_av_sigmaI/netI 0.0630
_diffrn_reflns_limit_h_max 11
_diffrn_reflns_limit_h_min -11
_diffrn_reflns_limit_k_max 14
_diffrn_reflns_limit_k_min -14
_diffrn_reflns_limit_l_max 26
_diffrn_reflns_limit_l_min -26
_diffrn_reflns_number 22599
_diffrn_reflns_theta_full 26.50
_diffrn_reflns_theta_max 28.36
_diffrn_reflns_theta_min 1.94
_diffrn_standards_decay_% 'no decay'
_exptl_absorpt_coefficient_mu 1.434
_exptl_absorpt_correction_T_max 0.915
_exptl_absorpt_correction_T_min 0.889
_exptl_absorpt_correction_type multi-scan
_exptl_absorpt_process_details
; 
 SADABS: Area-Detector Absorption Correction. (1996)  Bruker-AXS 
 within SAINT+ package, v. 6.01.                    
;
_exptl_crystal_colour red
_exptl_crystal_density_diffrn 1.894
_exptl_crystal_density_method 'not measured'
_exptl_crystal_description lamina
_exptl_crystal_F_000 1068
_exptl_crystal_size_max 0.16
_exptl_crystal_size_mid 0.13
_exptl_crystal_size_min 0.06
_refine_diff_density_max 1.794
_refine_diff_density_min -0.948
_refine_diff_density_rms 0.147
_refine_ls_extinction_method none
_refine_ls_goodness_of_fit_ref 1.024
_refine_ls_hydrogen_treatment mixed
_refine_ls_matrix_type full
_refine_ls_number_parameters 550
_refine_ls_number_reflns 8662
_refine_ls_number_restraints 0
_refine_ls_restrained_S_all 1.024
_refine_ls_R_factor_all 0.0674
_refine_ls_R_factor_gt 0.0463
_refine_ls_shift/su_max 0.005
_refine_ls_shift/su_mean 0.001
_refine_ls_structure_factor_coef Fsqd
_refine_ls_weighting_details 'calc w=1/[\s^2^(Fo^2^)+(0.0466P)^2^+2.3067P] where P=(Fo^2^+2Fc^2^)/3'
_refine_ls_weighting_scheme calc
_refine_ls_wR_factor_gt 0.0943
_refine_ls_wR_factor_ref 0.1019
_reflns_number_gt 6752
_reflns_number_total 8662
_reflns_threshold_expression >2sigma(I)
_cod_data_source_file ic049691gsi20040310_075146_3.cif
_cod_data_source_block compound6
_cod_database_code 4311354

loop_
_symmetry_equiv_pos_as_xyz
'x, y, z'
'-x, -y, -z'

loop_
_atom_site_label
_atom_site_type_symbol
_atom_site_fract_x
_atom_site_fract_y
_atom_site_fract_z
_atom_site_U_iso_or_equiv
_atom_site_adp_type
_atom_site_occupancy
_atom_site_symmetry_multiplicity
_atom_site_calc_flag
_atom_site_refinement_flags
_atom_site_disorder_assembly
_atom_site_disorder_group
Rh1 Rh 0.06852(4) -0.00188(3) 0.244365(18) 0.01244(9) Uani 1 1 d . . .
Rh2 Rh 0.25794(4) 0.11993(3) 0.211651(18) 0.01172(9) Uani 1 1 d . . .
Rh3 Rh 0.18940(5) 0.06419(4) 0.363938(19) 0.01736(10) Uani 1 1 d . . .
Cl Cl 0.42085(13) 0.09436(11) 0.30917(6) 0.0182(2) Uani 1 1 d . . .
O1 O -0.0590(4) -0.1245(3) 0.27369(17) 0.0173(7) Uani 1 1 d . . .
O2 O -0.1111(4) -0.3004(3) 0.30223(18) 0.0210(8) Uani 1 1 d . . .
O3 O 0.5269(4) -0.2903(4) 0.0262(2) 0.0339(10) Uani 1 1 d . . .
O4 O 0.3172(4) -0.1408(3) 0.07497(17) 0.0194(7) Uani 1 1 d . . .
O5 O 0.0413(4) 0.1368(3) 0.10915(16) 0.0197(7) Uani 1 1 d . . .
O6 O -0.2308(4) 0.2175(3) 0.2721(2) 0.0291(9) Uani 1 1 d . . .
O7 O 0.3993(4) 0.2364(3) 0.16132(16) 0.0185(7) Uani 1 1 d . . .
O8 O 0.4176(4) 0.4163(3) 0.11129(17) 0.0242(8) Uani 1 1 d . . .
O9 O 0.2380(6) 0.1781(4) 0.5367(2) 0.0493(12) Uani 1 1 d . . .
O10 O 0.3015(5) 0.2651(4) 0.43752(18) 0.0295(9) Uani 1 1 d . . .
O11 O -0.1060(5) 0.0436(4) 0.4393(2) 0.0390(10) Uani 1 1 d . . .
O12 O 0.3705(5) -0.2104(4) 0.39835(19) 0.0320(9) Uani 1 1 d . . .
N1 N 0.2713(4) -0.1623(3) 0.23345(18) 0.0123(8) Uani 1 1 d . . .
N2 N 0.4031(4) -0.1605(4) 0.19776(19) 0.0129(8) Uani 1 1 d . . .
N3 N 0.4122(4) -0.0506(4) 0.18110(19) 0.0145(8) Uani 1 1 d . . .
N4 N 0.1067(4) 0.2948(3) 0.24017(19) 0.0143(8) Uani 1 1 d . . .
N5 N 0.0369(4) 0.3363(4) 0.29776(19) 0.0153(8) Uani 1 1 d . . .
N6 N 0.0663(5) 0.2609(4) 0.3515(2) 0.0181(9) Uani 1 1 d . . .
C1 C -0.0100(6) -0.2398(4) 0.2835(2) 0.0166(10) Uani 1 1 d . . .
C2 C -0.2775(6) -0.2198(5) 0.3104(3) 0.0260(12) Uani 1 1 d . . .
H2A H -0.2895 -0.1642 0.3505 0.028(15) Uiso 1 1 d R . .
H2B H -0.3001 -0.1786 0.2635 0.035(16) Uiso 1 1 d R . .
H2C H -0.3308 -0.2756 0.3240 0.05(2) Uiso 1 1 d R . .
C3 C 0.1563(5) -0.3274(4) 0.2797(2) 0.0132(9) Uani 1 1 d . . .
C4 C 0.1851(6) -0.4558(4) 0.3001(2) 0.0167(10) Uani 1 1 d . . .
H4 H 0.0986 -0.4749 0.3143 0.011(12) Uiso 1 1 d R . .
C5 C 0.3353(6) -0.5456(4) 0.2983(2) 0.0182(10) Uani 1 1 d . . .
H5 H 0.3466 -0.6274 0.3122 0.006(11) Uiso 1 1 d R . .
C6 C 0.4615(6) -0.5073(5) 0.2774(3) 0.0215(11) Uani 1 1 d . . .
H6 H 0.5627 -0.5659 0.2748 0.020 Uiso 1 1 d R . .
C7 C 0.4398(5) -0.3829(4) 0.2577(2) 0.0183(10) Uani 1 1 d . . .
H7 H 0.5310 -0.3517 0.2519 0.019(13) Uiso 1 1 d R . .
C8 C 0.2871(5) -0.2890(4) 0.2563(2) 0.0143(9) Uani 1 1 d . . .
C9 C 0.5448(5) -0.0594(4) 0.1327(2) 0.0141(9) Uani 1 1 d . . .
C10 C 0.6512(5) -0.0030(4) 0.1464(3) 0.0183(10) Uani 1 1 d . . .
H10 H 0.6271 0.0340 0.1910 0.012(12) Uiso 1 1 d R . .
C11 C 0.7799(5) -0.0089(5) 0.1015(3) 0.0200(10) Uani 1 1 d . . .
H11 H 0.8424 0.0399 0.1114 0.015(13) Uiso 1 1 d R . .
C12 C 0.8010(6) -0.0653(5) 0.0415(3) 0.0205(11) Uani 1 1 d . . .
H12 H 0.8912 -0.0815 0.0089 0.05(2) Uiso 1 1 d R . .
C13 C 0.6990(6) -0.1236(5) 0.0278(2) 0.0194(10) Uani 1 1 d . . .
H13 H 0.7093 -0.1740 -0.0097 0.031(16) Uiso 1 1 d R . .
C14 C 0.5699(5) -0.1217(4) 0.0731(2) 0.0140(9) Uani 1 1 d . . .
C15 C 0.4718(6) -0.1942(5) 0.0554(2) 0.0196(10) Uani 1 1 d . . .
C16 C 0.2220(6) -0.2170(5) 0.0686(3) 0.0267(12) Uani 1 1 d . . .
H16A H 0.1289 -0.1819 0.0949 0.017(13) Uiso 1 1 d R . .
H16B H 0.2837 -0.3092 0.0860 0.041(18) Uiso 1 1 d R . .
H16C H 0.2021 -0.2132 0.0231 0.045(19) Uiso 1 1 d R . .
C17 C 0.1078(6) 0.1053(4) 0.1579(2) 0.0163(10) Uani 1 1 d . . .
C18 C -0.1142(6) 0.1351(4) 0.2609(2) 0.0187(10) Uani 1 1 d . . .
C19 C 0.3358(6) 0.3456(5) 0.1377(2) 0.0181(10) Uani 1 1 d . . .
C20 C 0.5889(6) 0.3583(6) 0.1085(3) 0.0316(13) Uani 1 1 d . . .
H20A H 0.6234 0.2827 0.0935 0.05(2) Uiso 1 1 d R . .
H20B H 0.6245 0.3378 0.1539 0.019(14) Uiso 1 1 d R . .
H20C H 0.6396 0.4111 0.0810 0.025(14) Uiso 1 1 d R . .
C21 C 0.1626(6) 0.4121(4) 0.1360(2) 0.0171(10) Uani 1 1 d . . .
C22 C 0.1070(7) 0.5034(5) 0.0839(3) 0.0248(12) Uani 1 1 d . . .
H22 H 0.1860 0.5149 0.0504 0.044(18) Uiso 1 1 d R . .
C23 C -0.0523(6) 0.5727(5) 0.0818(3) 0.0270(12) Uani 1 1 d . . .
H23 H -0.0997 0.6342 0.0411 0.029(15) Uiso 1 1 d R . .
C24 C -0.1566(7) 0.5538(5) 0.1339(3) 0.0273(12) Uani 1 1 d . . .
H24 H -0.2657 0.5973 0.1339 0.024(14) Uiso 1 1 d R . .
C25 C -0.1058(6) 0.4638(5) 0.1859(3) 0.0225(11) Uani 1 1 d . . .
H25 H -0.1767 0.4552 0.2237 0.024(14) Uiso 1 1 d R . .
C26 C 0.0554(6) 0.3904(4) 0.1875(2) 0.0172(10) Uani 1 1 d . . .
C27 C -0.0290(6) 0.3273(5) 0.4085(3) 0.0231(11) Uani 1 1 d . . .
C28 C -0.1884(6) 0.4014(5) 0.4022(3) 0.0284(12) Uani 1 1 d . . .
H28 H -0.2383 0.4228 0.3630 0.008(12) Uiso 1 1 d R . .
C29 C -0.2839(7) 0.4587(6) 0.4565(3) 0.0379(15) Uani 1 1 d . . .
H29 H -0.3841 0.5158 0.4522 0.023(15) Uiso 1 1 d R . .
C30 C -0.2276(8) 0.4417(6) 0.5193(3) 0.0388(16) Uani 1 1 d . . .
H30 H -0.3012 0.4753 0.5584 0.039(17) Uiso 1 1 d R . .
C31 C -0.0717(8) 0.3664(6) 0.5264(3) 0.0369(15) Uani 1 1 d . . .
H31 H -0.0205 0.3449 0.5696 0.034(16) Uiso 1 1 d R . .
C32 C 0.0300(7) 0.3099(5) 0.4714(3) 0.0288(13) Uani 1 1 d . . .
C33 C 0.1987(7) 0.2410(5) 0.4856(3) 0.0307(13) Uani 1 1 d . . .
C34 C 0.4672(7) 0.2071(6) 0.4500(3) 0.0417(16) Uani 1 1 d . . .
H34A H 0.5013 0.1172 0.4543 0.040(18) Uiso 1 1 d R . .
H34B H 0.4754 0.2390 0.4947 0.045(18) Uiso 1 1 d R . .
H34C H 0.5206 0.2351 0.4117 0.06(2) Uiso 1 1 d R . .
C35 C 0.0076(7) 0.0487(5) 0.4109(3) 0.0251(12) Uani 1 1 d . . .
C36 C 0.3031(6) -0.1069(5) 0.3847(3) 0.0246(11) Uani 1 1 d . . .

loop_
_atom_site_aniso_label
_atom_site_aniso_U_11
_atom_site_aniso_U_22
_atom_site_aniso_U_33
_atom_site_aniso_U_23
_atom_site_aniso_U_13
_atom_site_aniso_U_12
Rh1 0.00989(18) 0.00779(17) 0.01959(19) 0.00034(14) -0.00205(14) -0.00314(14)
Rh2 0.01081(17) 0.00818(17) 0.01713(19) -0.00016(13) -0.00285(13) -0.00418(14)
Rh3 0.0225(2) 0.01387(19) 0.0180(2) 0.00232(15) -0.00520(15) -0.00902(16)
Cl 0.0166(6) 0.0163(6) 0.0234(6) 0.0008(5) -0.0062(5) -0.0067(5)
O1 0.0111(16) 0.0122(17) 0.0289(19) 0.0037(14) -0.0037(14) -0.0053(13)
O2 0.0130(17) 0.0140(17) 0.036(2) 0.0035(15) -0.0017(15) -0.0069(14)
O3 0.024(2) 0.033(2) 0.050(3) -0.025(2) -0.0015(18) -0.0103(18)
O4 0.0141(17) 0.0182(18) 0.0266(19) -0.0032(14) -0.0031(14) -0.0055(14)
O5 0.0204(18) 0.0256(19) 0.0155(17) 0.0033(14) -0.0057(14) -0.0109(15)
O6 0.0179(19) 0.0160(19) 0.047(2) -0.0067(17) -0.0004(17) 0.0014(16)
O7 0.0208(18) 0.0183(18) 0.0208(18) 0.0006(14) -0.0012(14) -0.0128(15)
O8 0.028(2) 0.0200(19) 0.028(2) 0.0030(15) -0.0002(16) -0.0145(16)
O9 0.076(3) 0.047(3) 0.031(2) 0.016(2) -0.024(2) -0.027(3)
O10 0.034(2) 0.031(2) 0.028(2) -0.0009(17) -0.0091(17) -0.0160(18)
O11 0.036(2) 0.043(3) 0.041(3) 0.007(2) 0.002(2) -0.023(2)
O12 0.039(2) 0.019(2) 0.037(2) 0.0055(17) -0.0107(18) -0.0094(18)
N1 0.0136(19) 0.0079(18) 0.017(2) -0.0027(15) -0.0006(15) -0.0055(15)
N2 0.0066(18) 0.0128(19) 0.020(2) 0.0008(15) -0.0033(15) -0.0041(15)
N3 0.0116(19) 0.0110(19) 0.022(2) -0.0015(16) -0.0030(15) -0.0044(16)
N4 0.015(2) 0.0094(19) 0.020(2) -0.0016(15) -0.0043(16) -0.0056(16)
N5 0.016(2) 0.014(2) 0.020(2) -0.0018(16) -0.0020(16) -0.0092(16)
N6 0.024(2) 0.014(2) 0.019(2) -0.0022(16) -0.0014(17) -0.0099(18)
C1 0.018(2) 0.013(2) 0.020(2) 0.0013(19) -0.0034(19) -0.0055(19)
C2 0.016(3) 0.028(3) 0.036(3) 0.006(2) -0.003(2) -0.011(2)
C3 0.017(2) 0.006(2) 0.017(2) 0.0012(17) -0.0026(18) -0.0048(18)
C4 0.017(2) 0.012(2) 0.024(3) 0.0020(19) -0.0030(19) -0.0095(19)
C5 0.023(3) 0.004(2) 0.028(3) 0.0010(18) -0.006(2) -0.0043(19)
C6 0.017(2) 0.016(2) 0.028(3) -0.002(2) -0.005(2) 0.000(2)
C7 0.014(2) 0.013(2) 0.029(3) -0.004(2) -0.003(2) -0.0046(19)
C8 0.018(2) 0.013(2) 0.014(2) -0.0015(18) -0.0018(18) -0.0072(19)
C9 0.011(2) 0.012(2) 0.019(2) 0.0036(18) -0.0030(18) -0.0039(18)
C10 0.016(2) 0.009(2) 0.029(3) -0.0024(19) -0.002(2) -0.0032(19)
C11 0.013(2) 0.017(3) 0.033(3) 0.000(2) -0.003(2) -0.008(2)
C12 0.011(2) 0.020(3) 0.028(3) 0.002(2) -0.002(2) -0.002(2)
C13 0.018(2) 0.017(3) 0.019(2) 0.002(2) -0.0046(19) 0.000(2)
C14 0.010(2) 0.012(2) 0.020(2) 0.0047(18) -0.0044(18) -0.0036(18)
C15 0.018(2) 0.019(3) 0.020(3) 0.000(2) -0.006(2) -0.004(2)
C16 0.020(3) 0.034(3) 0.033(3) -0.008(2) 0.000(2) -0.018(2)
C17 0.019(2) 0.011(2) 0.019(2) -0.0039(18) 0.0053(19) -0.0071(19)
C18 0.024(3) 0.012(2) 0.022(3) 0.0043(19) -0.003(2) -0.008(2)
C19 0.025(3) 0.019(3) 0.016(2) -0.0014(19) 0.000(2) -0.016(2)
C20 0.031(3) 0.040(4) 0.031(3) -0.005(3) 0.006(2) -0.023(3)
C21 0.022(3) 0.013(2) 0.020(2) 0.0013(19) -0.008(2) -0.009(2)
C22 0.039(3) 0.015(3) 0.025(3) -0.001(2) -0.006(2) -0.014(2)
C23 0.032(3) 0.016(3) 0.030(3) 0.004(2) -0.015(2) -0.002(2)
C24 0.026(3) 0.017(3) 0.036(3) 0.002(2) -0.010(2) -0.002(2)
C25 0.026(3) 0.014(2) 0.026(3) -0.001(2) -0.006(2) -0.005(2)
C26 0.024(3) 0.013(2) 0.018(2) -0.0032(19) -0.004(2) -0.009(2)
C27 0.029(3) 0.022(3) 0.024(3) -0.004(2) 0.004(2) -0.016(2)
C28 0.027(3) 0.029(3) 0.030(3) -0.006(2) 0.003(2) -0.011(2)
C29 0.030(3) 0.034(3) 0.046(4) -0.013(3) 0.013(3) -0.010(3)
C30 0.053(4) 0.040(4) 0.030(3) -0.019(3) 0.023(3) -0.029(3)
C31 0.057(4) 0.040(4) 0.023(3) -0.007(3) 0.005(3) -0.030(3)
C32 0.049(4) 0.024(3) 0.020(3) -0.005(2) 0.002(2) -0.023(3)
C33 0.051(4) 0.026(3) 0.022(3) -0.003(2) -0.011(3) -0.020(3)
C34 0.036(4) 0.048(4) 0.040(4) -0.007(3) -0.022(3) -0.006(3)
C35 0.036(3) 0.023(3) 0.021(3) 0.009(2) -0.011(2) -0.016(2)
C36 0.028(3) 0.026(3) 0.023(3) 0.003(2) -0.007(2) -0.014(2)

loop_
_atom_type_symbol
_atom_type_description
_atom_type_scat_dispersion_real
_atom_type_scat_dispersion_imag
_atom_type_scat_source
C C 0.0033 0.0016 'International Tables Vol C Tables 4.2.6.8 and 6.1.1.4'
H H 0.0000 0.0000 'International Tables Vol C Tables 4.2.6.8 and 6.1.1.4'
N N 0.0061 0.0033 'International Tables Vol C Tables 4.2.6.8 and 6.1.1.4'
O O 0.0106 0.0060 'International Tables Vol C Tables 4.2.6.8 and 6.1.1.4'
Cl Cl 0.1484 0.1585 'International Tables Vol C Tables 4.2.6.8 and 6.1.1.4'
Rh Rh -1.1178 0.9187 'International Tables Vol C Tables 4.2.6.8 and 6.1.1.4'

loop_
_geom_angle_atom_site_label_1
_geom_angle_atom_site_label_2
_geom_angle_atom_site_label_3
_geom_angle
_geom_angle_site_symmetry_1
_geom_angle_site_symmetry_3
_geom_angle_publ_flag
C18 Rh1 N1 175.40(18) . . ?
C18 Rh1 C17 85.37(19) . . ?
N1 Rh1 C17 99.16(16) . . ?
C18 Rh1 O1 89.38(17) . . ?
N1 Rh1 O1 87.81(13) . . ?
C17 Rh1 O1 137.11(16) . . ?
C18 Rh1 Rh2 98.17(15) . . ?
N1 Rh1 Rh2 84.48(10) . . ?
C17 Rh1 Rh2 46.91(13) . . ?
O1 Rh1 Rh2 172.00(9) . . ?
C17 Rh2 N3 88.97(17) . . ?
C17 Rh2 N4 91.45(17) . . ?
N3 Rh2 N4 178.05(16) . . ?
C17 Rh2 O7 113.93(16) . . ?
N3 Rh2 O7 96.17(14) . . ?
N4 Rh2 O7 81.92(14) . . ?
C17 Rh2 Cl 161.33(14) . . ?
N3 Rh2 Cl 88.70(11) . . ?
N4 Rh2 Cl 91.51(11) . . ?
O7 Rh2 Cl 84.74(9) . . ?
C17 Rh2 Rh1 53.36(14) . . ?
N3 Rh2 Rh1 84.17(11) . . ?
N4 Rh2 Rh1 97.61(10) . . ?
O7 Rh2 Rh1 167.28(8) . . ?
Cl Rh2 Rh1 107.97(3) . . ?
C35 Rh3 C36 90.7(2) . . ?
C35 Rh3 N6 88.5(2) . . ?
C36 Rh3 N6 173.37(19) . . ?
C35 Rh3 Cl 176.09(16) . . ?
C36 Rh3 Cl 91.16(17) . . ?
N6 Rh3 Cl 89.30(11) . . ?
Rh3 Cl Rh2 78.26(3) . . ?
C1 O1 Rh1 129.3(3) . . ?
C1 O2 C2 115.6(4) . . ?
C15 O4 C16 115.5(4) . . ?
C19 O7 Rh2 122.1(3) . . ?
C19 O8 C20 117.0(4) . . ?
C33 O10 C34 115.6(5) . . ?
N2 N1 C8 110.1(4) . . ?
N2 N1 Rh1 123.0(3) . . ?
C8 N1 Rh1 126.7(3) . . ?
N3 N2 N1 116.4(4) . . ?
N2 N3 C9 111.2(4) . . ?
N2 N3 Rh2 127.1(3) . . ?
C9 N3 Rh2 121.6(3) . . ?
N5 N4 C26 110.9(4) . . ?
N5 N4 Rh2 132.6(3) . . ?
C26 N4 Rh2 116.3(3) . . ?
N4 N5 N6 119.5(4) . . ?
N5 N6 C27 109.1(4) . . ?
N5 N6 Rh3 131.1(3) . . ?
C27 N6 Rh3 118.7(3) . . ?
O1 C1 O2 120.1(4) . . ?
O1 C1 C3 127.7(4) . . ?
O2 C1 C3 112.2(4) . . ?
O2 C2 H2A 106.3 . . ?
O2 C2 H2B 103.6 . . ?
H2A C2 H2B 120.4 . . ?
O2 C2 H2C 104.8 . . ?
H2A C2 H2C 107.6 . . ?
H2B C2 H2C 112.9 . . ?
C4 C3 C8 118.8(4) . . ?
C4 C3 C1 117.5(4) . . ?
C8 C3 C1 123.7(4) . . ?
C5 C4 C3 122.3(4) . . ?
C5 C4 H4 122.5 . . ?
C3 C4 H4 115.2 . . ?
C6 C5 C4 118.6(4) . . ?
C6 C5 H5 123.1 . . ?
C4 C5 H5 118.3 . . ?
C7 C6 C5 121.3(5) . . ?
C7 C6 H6 118.6 . . ?
C5 C6 H6 120.1 . . ?
C6 C7 C8 121.7(4) . . ?
C6 C7 H7 121.0 . . ?
C8 C7 H7 116.4 . . ?
C7 C8 N1 119.4(4) . . ?
C7 C8 C3 117.2(4) . . ?
N1 C8 C3 123.5(4) . . ?
C10 C9 C14 119.8(4) . . ?
C10 C9 N3 117.8(4) . . ?
C14 C9 N3 122.3(4) . . ?
C11 C10 C9 120.0(4) . . ?
C11 C10 H10 126.1 . . ?
C9 C10 H10 113.9 . . ?
C10 C11 C12 120.3(4) . . ?
C10 C11 H11 115.9 . . ?
C12 C11 H11 123.1 . . ?
C13 C12 C11 120.4(5) . . ?
C13 C12 H12 112.2 . . ?
C11 C12 H12 126.7 . . ?
C12 C13 C14 120.4(5) . . ?
C12 C13 H13 127.4 . . ?
C14 C13 H13 112.0 . . ?
C13 C14 C9 119.0(4) . . ?
C13 C14 C15 116.2(4) . . ?
C9 C14 C15 124.7(4) . . ?
O3 C15 O4 123.3(5) . . ?
O3 C15 C14 123.1(4) . . ?
O4 C15 C14 113.6(4) . . ?
O4 C16 H16A 106.2 . . ?
O4 C16 H16B 107.8 . . ?
H16A C16 H16B 111.3 . . ?
O4 C16 H16C 109.4 . . ?
H16A C16 H16C 110.6 . . ?
H16B C16 H16C 111.5 . . ?
O5 C17 Rh2 148.8(4) . . ?
O5 C17 Rh1 131.0(4) . . ?
Rh2 C17 Rh1 79.74(18) . . ?
O6 C18 Rh1 177.5(4) . . ?
O7 C19 O8 122.3(5) . . ?
O7 C19 C21 125.0(4) . . ?
O8 C19 C21 112.7(4) . . ?
O8 C20 H20A 112.2 . . ?
O8 C20 H20B 110.8 . . ?
H20A C20 H20B 100.2 . . ?
O8 C20 H20C 111.2 . . ?
H20A C20 H20C 109.4 . . ?
H20B C20 H20C 112.5 . . ?
C22 C21 C26 119.7(5) . . ?
C22 C21 C19 119.0(5) . . ?
C26 C21 C19 121.2(4) . . ?
C23 C22 C21 121.3(5) . . ?
C23 C22 H22 122.8 . . ?
C21 C22 H22 116.0 . . ?
C24 C23 C22 118.7(5) . . ?
C24 C23 H23 117.7 . . ?
C22 C23 H23 123.5 . . ?
C23 C24 C25 121.5(5) . . ?
C23 C24 H24 121.4 . . ?
C25 C24 H24 117.0 . . ?
C24 C25 C26 120.2(5) . . ?
C24 C25 H25 121.5 . . ?
C26 C25 H25 118.0 . . ?
C21 C26 C25 118.6(5) . . ?
C21 C26 N4 121.4(4) . . ?
C25 C26 N4 120.0(4) . . ?
C28 C27 C32 119.2(5) . . ?
C28 C27 N6 119.1(5) . . ?
C32 C27 N6 121.5(5) . . ?
C29 C28 C27 120.3(6) . . ?
C29 C28 H28 112.9 . . ?
C27 C28 H28 126.6 . . ?
C28 C29 C30 121.2(6) . . ?
C28 C29 H29 121.5 . . ?
C30 C29 H29 117.0 . . ?
C31 C30 C29 118.9(5) . . ?
C31 C30 H30 121.0 . . ?
C29 C30 H30 119.7 . . ?
C30 C31 C32 121.2(6) . . ?
C30 C31 H31 125.4 . . ?
C32 C31 H31 113.4 . . ?
C31 C32 C27 119.2(6) . . ?
C31 C32 C33 115.0(5) . . ?
C27 C32 C33 125.7(5) . . ?
O9 C33 O10 123.3(6) . . ?
O9 C33 C32 123.8(6) . . ?
O10 C33 C32 112.7(5) . . ?
O10 C34 H34A 112.4 . . ?
O10 C34 H34B 105.4 . . ?
H34A C34 H34B 108.4 . . ?
O10 C34 H34C 103.6 . . ?
H34A C34 H34C 111.1 . . ?
H34B C34 H34C 115.9 . . ?
O11 C35 Rh3 177.6(5) . . ?
O12 C36 Rh3 178.8(5) . . ?

loop_
_geom_bond_atom_site_label_1
_geom_bond_atom_site_label_2
_geom_bond_distance
_geom_bond_site_symmetry_2
_geom_bond_publ_flag
Rh1 C18 1.834(5) . ?
Rh1 N1 2.070(4) . ?
Rh1 C17 2.082(5) . ?
Rh1 O1 2.103(3) . ?
Rh1 Rh2 2.5538(5) . ?
Rh2 C17 1.895(5) . ?
Rh2 N3 2.029(4) . ?
Rh2 N4 2.044(4) . ?
Rh2 O7 2.243(3) . ?
Rh2 Cl 2.5223(12) . ?
Rh3 C35 1.854(6) . ?
Rh3 C36 1.862(6) . ?
Rh3 N6 2.097(4) . ?
Rh3 Cl 2.3703(12) . ?
O1 C1 1.216(5) . ?
O2 C1 1.330(6) . ?
O2 C2 1.452(6) . ?
O3 C15 1.197(6) . ?
O4 C15 1.338(6) . ?
O4 C16 1.443(6) . ?
O5 C17 1.168(5) . ?
O6 C18 1.144(6) . ?
O7 C19 1.228(6) . ?
O8 C19 1.310(6) . ?
O8 C20 1.449(6) . ?
O9 C33 1.200(6) . ?
O10 C33 1.337(7) . ?
O10 C34 1.448(6) . ?
O11 C35 1.134(6) . ?
O12 C36 1.127(6) . ?
N1 N2 1.324(5) . ?
N1 C8 1.417(6) . ?
N2 N3 1.280(5) . ?
N3 C9 1.432(6) . ?
N4 N5 1.293(5) . ?
N4 C26 1.423(6) . ?
N5 N6 1.295(5) . ?
N6 C27 1.442(6) . ?
C1 C3 1.473(6) . ?
C2 H2A 1.0407 . ?
C2 H2B 1.0150 . ?
C2 H2C 0.9263 . ?
C3 C4 1.403(6) . ?
C3 C8 1.418(6) . ?
C4 C5 1.372(6) . ?
C4 H4 0.8941 . ?
C5 C6 1.371(7) . ?
C5 H5 0.9092 . ?
C6 C7 1.367(7) . ?
C6 H6 0.9163 . ?
C7 C8 1.409(6) . ?
C7 H7 1.0005 . ?
C9 C10 1.398(6) . ?
C9 C14 1.399(6) . ?
C10 C11 1.373(7) . ?
C10 H10 0.9920 . ?
C11 C12 1.378(7) . ?
C11 H11 0.9683 . ?
C12 C13 1.379(7) . ?
C12 H12 0.9566 . ?
C13 C14 1.390(6) . ?
C13 H13 0.9616 . ?
C14 C15 1.498(6) . ?
C16 H16A 0.9169 . ?
C16 H16B 1.0347 . ?
C16 H16C 0.9446 . ?
C19 C21 1.480(7) . ?
C20 H20A 0.8664 . ?
C20 H20B 0.9797 . ?
C20 H20C 0.9697 . ?
C21 C22 1.393(7) . ?
C21 C26 1.398(7) . ?
C22 C23 1.375(7) . ?
C22 H22 0.9575 . ?
C23 C24 1.377(8) . ?
C23 H23 1.0433 . ?
C24 C25 1.377(7) . ?
C24 H24 0.9322 . ?
C25 C26 1.399(7) . ?
C25 H25 0.9552 . ?
C27 C28 1.398(7) . ?
C27 C32 1.396(7) . ?
C28 C29 1.365(7) . ?
C28 H28 0.9218 . ?
C29 C30 1.385(9) . ?
C29 H29 0.9123 . ?
C30 C31 1.378(9) . ?
C30 H30 0.9785 . ?
C31 C32 1.394(8) . ?
C31 H31 1.0003 . ?
C32 C33 1.492(8) . ?
C34 H34A 0.9449 . ?
C34 H34B 1.0196 . ?
C34 H34C 0.9467 . ?

loop_
_geom_torsion_atom_site_label_1
_geom_torsion_atom_site_label_2
_geom_torsion_atom_site_label_3
_geom_torsion_atom_site_label_4
_geom_torsion
_geom_torsion_site_symmetry_1
_geom_torsion_site_symmetry_2
_geom_torsion_site_symmetry_3
_geom_torsion_site_symmetry_4
_geom_torsion_publ_flag
C18 Rh1 Rh2 C17 -75.8(2) . . . . ?
N1 Rh1 Rh2 C17 108.0(2) . . . . ?
C18 Rh1 Rh2 N3 -168.82(18) . . . . ?
N1 Rh1 Rh2 N3 14.96(15) . . . . ?
C17 Rh1 Rh2 N3 -93.1(2) . . . . ?
C18 Rh1 Rh2 N4 10.36(18) . . . . ?
N1 Rh1 Rh2 N4 -165.86(15) . . . . ?
C17 Rh1 Rh2 N4 86.1(2) . . . . ?
C18 Rh1 Rh2 O7 -76.7(4) . . . . ?
N1 Rh1 Rh2 O7 107.1(4) . . . . ?
C17 Rh1 Rh2 O7 -0.9(4) . . . . ?
C18 Rh1 Rh2 Cl 104.45(15) . . . . ?
N1 Rh1 Rh2 Cl -71.77(11) . . . . ?
C17 Rh1 Rh2 Cl -179.79(17) . . . . ?
C36 Rh3 Cl Rh2 111.78(16) . . . . ?
N6 Rh3 Cl Rh2 -74.83(11) . . . . ?
C17 Rh2 Cl Rh3 -25.7(4) . . . . ?
N3 Rh2 Cl Rh3 -108.59(11) . . . . ?
N4 Rh2 Cl Rh3 73.35(11) . . . . ?
O7 Rh2 Cl Rh3 155.09(9) . . . . ?
Rh1 Rh2 Cl Rh3 -25.15(3) . . . . ?
C18 Rh1 O1 C1 -170.6(4) . . . . ?
N1 Rh1 O1 C1 5.8(4) . . . . ?
C17 Rh1 O1 C1 106.9(4) . . . . ?
C17 Rh2 O7 C19 54.4(4) . . . . ?
N3 Rh2 O7 C19 146.0(4) . . . . ?
N4 Rh2 O7 C19 -33.6(4) . . . . ?
Cl Rh2 O7 C19 -125.9(4) . . . . ?
Rh1 Rh2 O7 C19 55.2(6) . . . . ?
C17 Rh1 N1 N2 24.0(3) . . . . ?
O1 Rh1 N1 N2 161.4(3) . . . . ?
Rh2 Rh1 N1 N2 -20.7(3) . . . . ?
C17 Rh1 N1 C8 -149.7(4) . . . . ?
O1 Rh1 N1 C8 -12.3(3) . . . . ?
Rh2 Rh1 N1 C8 165.6(3) . . . . ?
C8 N1 N2 N3 -171.6(4) . . . . ?
Rh1 N1 N2 N3 13.8(5) . . . . ?
N1 N2 N3 C9 -169.1(3) . . . . ?
N1 N2 N3 Rh2 7.1(5) . . . . ?
C17 Rh2 N3 N2 -71.0(4) . . . . ?
O7 Rh2 N3 N2 175.0(4) . . . . ?
Cl Rh2 N3 N2 90.4(4) . . . . ?
Rh1 Rh2 N3 N2 -17.8(3) . . . . ?
C17 Rh2 N3 C9 104.9(3) . . . . ?
O7 Rh2 N3 C9 -9.1(3) . . . . ?
Cl Rh2 N3 C9 -93.6(3) . . . . ?
Rh1 Rh2 N3 C9 158.1(3) . . . . ?
C17 Rh2 N4 N5 115.8(4) . . . . ?
O7 Rh2 N4 N5 -130.2(4) . . . . ?
Cl Rh2 N4 N5 -45.7(4) . . . . ?
Rh1 Rh2 N4 N5 62.6(4) . . . . ?
C17 Rh2 N4 C26 -58.7(3) . . . . ?
O7 Rh2 N4 C26 55.3(3) . . . . ?
Cl Rh2 N4 C26 139.8(3) . . . . ?
Rh1 Rh2 N4 C26 -111.9(3) . . . . ?
C26 N4 N5 N6 178.4(4) . . . . ?
Rh2 N4 N5 N6 3.6(6) . . . . ?
N4 N5 N6 C27 -178.1(4) . . . . ?
N4 N5 N6 Rh3 -10.1(6) . . . . ?
C35 Rh3 N6 N5 -122.5(4) . . . . ?
Cl Rh3 N6 N5 60.7(4) . . . . ?
C35 Rh3 N6 C27 44.5(4) . . . . ?
Cl Rh3 N6 C27 -132.3(3) . . . . ?
Rh1 O1 C1 O2 179.8(3) . . . . ?
Rh1 O1 C1 C3 2.2(7) . . . . ?
C2 O2 C1 O1 -0.8(6) . . . . ?
C2 O2 C1 C3 177.2(4) . . . . ?
O1 C1 C3 C4 173.4(5) . . . . ?
O2 C1 C3 C4 -4.4(6) . . . . ?
O1 C1 C3 C8 -6.9(8) . . . . ?
O2 C1 C3 C8 175.3(4) . . . . ?
C8 C3 C4 C5 0.0(7) . . . . ?
C1 C3 C4 C5 179.7(4) . . . . ?
C3 C4 C5 C6 1.7(7) . . . . ?
C4 C5 C6 C7 -0.9(8) . . . . ?
C5 C6 C7 C8 -1.7(8) . . . . ?
C6 C7 C8 N1 -178.0(4) . . . . ?
C6 C7 C8 C3 3.3(7) . . . . ?
N2 N1 C8 C7 19.0(5) . . . . ?
Rh1 N1 C8 C7 -166.7(3) . . . . ?
N2 N1 C8 C3 -162.4(4) . . . . ?
Rh1 N1 C8 C3 12.0(6) . . . . ?
C4 C3 C8 C7 -2.4(6) . . . . ?
C1 C3 C8 C7 177.9(4) . . . . ?
C4 C3 C8 N1 178.9(4) . . . . ?
C1 C3 C8 N1 -0.8(7) . . . . ?
N2 N3 C9 C10 -127.7(4) . . . . ?
Rh2 N3 C9 C10 55.8(5) . . . . ?
N2 N3 C9 C14 52.4(5) . . . . ?
Rh2 N3 C9 C14 -124.1(4) . . . . ?
C14 C9 C10 C11 0.0(7) . . . . ?
N3 C9 C10 C11 -180.0(4) . . . . ?
C9 C10 C11 C12 2.9(7) . . . . ?
C10 C11 C12 C13 -4.2(7) . . . . ?
C11 C12 C13 C14 2.7(7) . . . . ?
C12 C13 C14 C9 0.2(7) . . . . ?
C12 C13 C14 C15 -176.6(4) . . . . ?
C10 C9 C14 C13 -1.5(7) . . . . ?
N3 C9 C14 C13 178.5(4) . . . . ?
C10 C9 C14 C15 174.9(4) . . . . ?
N3 C9 C14 C15 -5.1(7) . . . . ?
C16 O4 C15 O3 9.9(7) . . . . ?
C16 O4 C15 C14 -170.7(4) . . . . ?
C13 C14 C15 O3 33.5(7) . . . . ?
C9 C14 C15 O3 -143.0(5) . . . . ?
C13 C14 C15 O4 -146.0(4) . . . . ?
C9 C14 C15 O4 37.5(6) . . . . ?
N3 Rh2 C17 O5 -105.2(7) . . . . ?
N4 Rh2 C17 O5 72.9(7) . . . . ?
O7 Rh2 C17 O5 -8.9(8) . . . . ?
Cl Rh2 C17 O5 172.0(4) . . . . ?
Rh1 Rh2 C17 O5 171.3(8) . . . . ?
N3 Rh2 C17 Rh1 83.50(15) . . . . ?
N4 Rh2 C17 Rh1 -98.41(15) . . . . ?
O7 Rh2 C17 Rh1 179.79(10) . . . . ?
Cl Rh2 C17 Rh1 0.6(5) . . . . ?
C18 Rh1 C17 O5 -68.3(5) . . . . ?
N1 Rh1 C17 O5 112.4(5) . . . . ?
O1 Rh1 C17 O5 15.7(6) . . . . ?
Rh2 Rh1 C17 O5 -174.1(6) . . . . ?
C18 Rh1 C17 Rh2 105.73(19) . . . . ?
N1 Rh1 C17 Rh2 -73.49(16) . . . . ?
O1 Rh1 C17 Rh2 -170.19(13) . . . . ?
Rh2 O7 C19 O8 176.5(3) . . . . ?
Rh2 O7 C19 C21 -3.0(6) . . . . ?
C20 O8 C19 O7 2.4(7) . . . . ?
C20 O8 C19 C21 -178.0(4) . . . . ?
O7 C19 C21 C22 -150.0(5) . . . . ?
O8 C19 C21 C22 30.4(6) . . . . ?
O7 C19 C21 C26 33.7(7) . . . . ?
O8 C19 C21 C26 -145.9(4) . . . . ?
C26 C21 C22 C23 -0.2(7) . . . . ?
C19 C21 C22 C23 -176.6(4) . . . . ?
C21 C22 C23 C24 2.4(8) . . . . ?
C22 C23 C24 C25 -3.0(8) . . . . ?
C23 C24 C25 C26 1.2(8) . . . . ?
C22 C21 C26 C25 -1.5(7) . . . . ?
C19 C21 C26 C25 174.8(4) . . . . ?
C22 C21 C26 N4 177.6(4) . . . . ?
C19 C21 C26 N4 -6.2(7) . . . . ?
C24 C25 C26 C21 1.0(7) . . . . ?
C24 C25 C26 N4 -178.1(4) . . . . ?
N5 N4 C26 C21 137.1(4) . . . . ?
Rh2 N4 C26 C21 -47.2(5) . . . . ?
N5 N4 C26 C25 -43.8(5) . . . . ?
Rh2 N4 C26 C25 131.9(4) . . . . ?
N5 N6 C27 C28 43.4(6) . . . . ?
Rh3 N6 C27 C28 -126.3(4) . . . . ?
N5 N6 C27 C32 -142.6(5) . . . . ?
Rh3 N6 C27 C32 47.7(6) . . . . ?
C32 C27 C28 C29 1.7(8) . . . . ?
N6 C27 C28 C29 175.9(5) . . . . ?
C27 C28 C29 C30 -2.2(9) . . . . ?
C28 C29 C30 C31 0.6(9) . . . . ?
C29 C30 C31 C32 1.4(9) . . . . ?
C30 C31 C32 C27 -1.9(8) . . . . ?
C30 C31 C32 C33 174.6(5) . . . . ?
C28 C27 C32 C31 0.3(8) . . . . ?
N6 C27 C32 C31 -173.7(5) . . . . ?
C28 C27 C32 C33 -175.8(5) . . . . ?
N6 C27 C32 C33 10.2(8) . . . . ?
C34 O10 C33 O9 1.5(8) . . . . ?
C34 O10 C33 C32 176.6(4) . . . . ?
C31 C32 C33 O9 38.9(8) . . . . ?
C27 C32 C33 O9 -144.9(6) . . . . ?
C31 C32 C33 O10 -136.1(5) . . . . ?
C27 C32 C33 O10 40.0(7) . . . . ?
